data_4350767
loop_
_publ_author_name
'Wang, Kang'
'Zeng, Suyuan'
'Wang, Hailong'
'Dou, Jianmin'
'Jiang, Jianzhuang'

_publ_section_title
;
 Magneto-chiral dichroism in chiral mixed (phthalocyaninato)(porphyrinato)
 rare earth triple-decker SMMs
;
_journal_issue 2
_journal_name_full 'Inorganic Chemistry Frontiers'
_journal_page_first 167
_journal_paper_doi 10.1039/c3qi00097d
_journal_volume 1
_journal_year 2014
_chemical_formula_sum 'C200 H104 Cl8 Dy2 N16 O8'
_chemical_formula_weight 3467.59
_space_group_IT_number 5
_space_group_name_Hall 'C 2y'
_space_group_name_H-M_alt 'C 1 2 1'
_symmetry_cell_setting monoclinic
_symmetry_space_group_name_Hall 'C 2y'
_symmetry_space_group_name_H-M 'C 1 2 1'
_atom_sites_solution_hydrogens geom
_atom_sites_solution_primary direct
_atom_sites_solution_secondary difmap
_audit_creation_method SHELXL-97
_cell_angle_alpha 90.00
_cell_angle_beta 94.091(2)
_cell_angle_gamma 90.00
_cell_formula_units_Z 4
_cell_length_a 44.5558(12)
_cell_length_b 22.3269(15)
_cell_length_c 22.6969(6)
_cell_measurement_reflns_used 8751
_cell_measurement_temperature 153(2)
_cell_measurement_theta_max 67.1692
_cell_measurement_theta_min 2.9026
_cell_volume 22521.2(17)
_computing_cell_refinement
;
CrysAlisPro, Agilent Technologies,
Version 1.171.35.19 (release 27-10-2011 CrysAlis171 .NET)
(compiled Oct 27 2011,15:02:11)
;
_computing_data_collection
;
CrysAlisPro, Oxford Diffraction Ltd.,
Version 1.171.35.19 (release 27-10-2011 CrysAlis171 .NET)
(compiled Oct 27 2011,15:02:11)
;
_computing_data_reduction
;
CrysAlisPro, Agilent Technologies,
Version 1.171.35.19 (release 27-10-2011 CrysAlis171 .NET)
(compiled Oct 27 2011,15:02:11)
;
_computing_structure_refinement 'SHELXL-97 (Sheldrick, 1997)'
_computing_structure_solution 'SHELXS-97 (Sheldrick, 1990)'
_diffrn_ambient_temperature 153(2)
_diffrn_measured_fraction_theta_full 0.994
_diffrn_measured_fraction_theta_max 0.994
_diffrn_measurement_device_type '\w scans'
_diffrn_measurement_method 16.2141
_diffrn_radiation_monochromator graphite
_diffrn_radiation_source 'fine-focus sealed tube'
_diffrn_radiation_type CuK\a
_diffrn_radiation_wavelength 1.54184
_diffrn_reflns_av_R_equivalents 0.4013
_diffrn_reflns_av_sigmaI/netI 0.2708
_diffrn_reflns_limit_h_max 50
_diffrn_reflns_limit_h_min -38
_diffrn_reflns_limit_k_max 25
_diffrn_reflns_limit_k_min -16
_diffrn_reflns_limit_l_max 18
_diffrn_reflns_limit_l_min -25
_diffrn_reflns_number 36108
_diffrn_reflns_theta_full 60.00
_diffrn_reflns_theta_max 60.00
_diffrn_reflns_theta_min 3.00
_exptl_absorpt_coefficient_mu 4.770
_exptl_absorpt_correction_T_max 1.00000
_exptl_absorpt_correction_T_min 0.58098
_exptl_absorpt_correction_type multi-scan
_exptl_crystal_colour green
_exptl_crystal_density_diffrn 1.023
_exptl_crystal_density_method 'not measured'
_exptl_crystal_description block
_exptl_crystal_F_000 6992
_exptl_crystal_size_max 0.20
_exptl_crystal_size_mid 0.20
_exptl_crystal_size_min 0.15
_refine_diff_density_max 7.436
_refine_diff_density_min -4.197
_refine_diff_density_rms 0.283
_refine_ls_abs_structure_details 'Flack H D (1983), Acta Cryst. A39, 876-881'
_refine_ls_abs_structure_Flack 0.036(10)
_refine_ls_extinction_method none
_refine_ls_goodness_of_fit_ref 1.451
_refine_ls_hydrogen_treatment constr
_refine_ls_matrix_type fullcycle
_refine_ls_number_parameters 1957
_refine_ls_number_reflns 24473
_refine_ls_number_restraints 4
_refine_ls_restrained_S_all 1.451
_refine_ls_R_factor_all 0.2652
_refine_ls_R_factor_gt 0.1572
_refine_ls_shift/su_max 0.000
_refine_ls_shift/su_mean 0.000
_refine_ls_structure_factor_coef Fsqd
_refine_ls_weighting_details 'calc w=1/[\s^2^(Fo^2^)+(0.2000P)^2^+0.0000P] where P=(Fo^2^+2Fc^2^)/3'
_refine_ls_weighting_scheme calc
_refine_ls_wR_factor_gt 0.3444
_refine_ls_wR_factor_ref 0.4655
_reflns_number_gt 12291
_reflns_number_total 24473
_reflns_threshold_expression >2sigma(I)
_cod_data_source_file c3qi00097d.txt
_cod_data_source_block 1
_cod_original_sg_symbol_H-M 'C 2'
_cod_database_code 4350767

loop_
_symmetry_equiv_pos_as_xyz
'x, y, z'
'-x, y, -z'
'x+1/2, y+1/2, z'
'-x+1/2, y+1/2, -z'

loop_
_atom_site_label
_atom_site_type_symbol
_atom_site_fract_x
_atom_site_fract_y
_atom_site_fract_z
_atom_site_U_iso_or_equiv
_atom_site_adp_type
_atom_site_occupancy
_atom_site_symmetry_multiplicity
_atom_site_calc_flag
_atom_site_refinement_flags
Dy2 Dy 0.08876(3) 0.80780(6) 0.63130(6) 0.024 Uani 1 1 d .
Dy1 Dy 0.17109(3) 0.78899(7) 0.62048(6) 0.025 Uani 1 1 d .
C62 C 0.1219(5) 0.8136(12) 0.4402(9) 0.023 Uani 1 1 d .
C67 C 0.1247(6) 0.8717(12) 0.4566(11) 0.025 Uani 1 1 d .
C46 C 0.1446(5) 0.7817(11) 0.8080(9) 0.021 Uani 1 1 d .
N6 N 0.1273(5) 0.6676(11) 0.7028(9) 0.030 Uani 1 1 d .
C54 C 0.1199(6) 0.6115(13) 0.6105(11) 0.030 Uani 1 1 d .
C68 C 0.1260(5) 0.8794(11) 0.5203(10) 0.018 Uani 1 1 d .
N12 N 0.1424(5) 0.8759(10) 0.7528(9) 0.025 Uani 1 1 d .
N2 N 0.1907(4) 0.6919(8) 0.6055(7) 0.015 Uani 1 1 d .
C51 C 0.1388(6) 0.7239(12) 0.7926(11) 0.027 Uani 1 1 d .
C160 C 0.0509(6) 0.6840(13) 0.6701(11) 0.027 Uani 1 1 d .
N3 N 0.1915(4) 0.7956(11) 0.5298(8) 0.031 Uani 1 1 d .
C70 C 0.1427(7) 0.9818(14) 0.6357(12) 0.038 Uani 1 1 d .
N11 N 0.1313(4) 0.8812(8) 0.6476(7) 0.013 Uani 1 1 d .
C12 C 0.1957(5) 0.7770(11) 0.4282(10) 0.022 Uani 1 1 d .
H12 H 0.1972 0.7569 0.3916 0.027 Uiso 1 1 calc R
N8 N 0.1176(4) 0.7219(10) 0.4973(8) 0.020 Uani 1 1 d .
C164 C 0.0399(6) 0.7328(13) 0.4652(13) 0.035 Uani 1 1 d .
H164 H 0.0363 0.7335 0.4235 0.042 Uiso 1 1 calc R
C63 C 0.1217(6) 0.7910(15) 0.3825(11) 0.036 Uani 1 1 d .
H63 H 0.1191 0.7498 0.3731 0.043 Uiso 1 1 calc R
O1 O 0.1689(4) 0.7797(9) 0.9647(7) 0.035 Uani 1 1 d .
O8 O 0.1751(4) 1.1091(9) 0.7601(8) 0.038 Uani 1 1 d .
O3 O 0.1266(4) 0.4508(9) 0.6023(8) 0.039 Uani 1 1 d .
C53 C 0.1217(6) 0.6694(14) 0.6452(12) 0.035 Uani 1 1 d .
C59 C 0.1165(6) 0.6274(13) 0.5532(11) 0.028 Uani 1 1 d .
C1 C 0.2133(6) 0.8156(14) 0.7476(11) 0.032 Uani 1 1 d .
N4 N 0.2039(4) 0.8736(9) 0.6293(8) 0.022 Uani 1 1 d .
C4 C 0.2074(6) 0.7128(13) 0.7359(12) 0.032 Uani 1 1 d .
C52 C 0.1327(6) 0.7229(12) 0.7272(11) 0.026 Uani 1 1 d .
C69 C 0.1345(5) 0.9281(12) 0.6050(10) 0.024 Uani 1 1 d .
O4 O 0.1210(4) 0.4822(8) 0.4802(7) 0.031 Uani 1 1 d .
O6 O 0.1349(4) 0.9376(9) 0.3100(8) 0.037 Uani 1 1 d .
C20 C 0.2172(5) 0.8740(11) 0.7378(10) 0.021 Uani 1 1 d .
C74 C 0.1580(6) 1.0136(13) 0.7383(12) 0.033 Uani 1 1 d .
H74 H 0.1607 1.0050 0.7793 0.040 Uiso 1 1 calc R
O2 O 0.1608(4) 0.6534(9) 0.9367(8) 0.039 Uani 1 1 d .
C72 C 0.1602(6) 1.0814(13) 0.6577(11) 0.032 Uani 1 1 d .
C165 C 0.0484(7) 0.7837(15) 0.5032(12) 0.043 Uani 1 1 d .
O7 O 0.1691(4) 1.1379(9) 0.6372(8) 0.035 Uani 1 1 d .
C16 C 0.2067(5) 0.9157(12) 0.5822(10) 0.021 Uani 1 1 d .
C75 C 0.1471(6) 0.9670(14) 0.6960(12) 0.034 Uani 1 1 d .
C61 C 0.1180(6) 0.7751(13) 0.4945(11) 0.030 Uani 1 1 d .
C57 C 0.1205(6) 0.5253(12) 0.5241(11) 0.027 Uani 1 1 d .
C117 C 0.1114(7) 0.8420(14) 0.2366(12) 0.039 Uani 1 1 d .
C55 C 0.1221(6) 0.5533(12) 0.6274(11) 0.029 Uani 1 1 d .
H55 H 0.1228 0.5434 0.6682 0.035 Uiso 1 1 calc R
C64 C 0.1258(6) 0.8373(12) 0.3386(10) 0.027 Uani 1 1 d .
C86 C 0.1702(7) 0.7074(14) 1.0414(13) 0.040 Uani 1 1 d .
C3 C 0.2192(6) 0.7256(14) 0.7939(12) 0.037 Uani 1 1 d .
H3 H 0.2245 0.6962 0.8231 0.044 Uiso 1 1 calc R
C11 C 0.1907(5) 0.7475(12) 0.4860(10) 0.024 Uani 1 1 d .
C6 C 0.1947(5) 0.6508(12) 0.6500(10) 0.023 Uani 1 1 d .
C13 C 0.1978(6) 0.8368(13) 0.4364(11) 0.027 Uani 1 1 d .
H13 H 0.1993 0.8656 0.4060 0.033 Uiso 1 1 calc R
C9 C 0.1916(5) 0.6618(11) 0.5524(9) 0.017 Uani 1 1 d .
C33 C 0.2081(6) 0.9523(13) 0.4847(11) 0.031 Uani 1 1 d .
C2 C 0.2218(6) 0.7847(14) 0.8020(11) 0.036 Uani 1 1 d .
H2 H 0.2283 0.8035 0.8383 0.044 Uiso 1 1 calc R
C8 C 0.1933(6) 0.5997(13) 0.5635(12) 0.033 Uani 1 1 d .
H8 H 0.1936 0.5695 0.5340 0.039 Uiso 1 1 calc R
C73 C 0.1639(6) 1.0677(13) 0.7182(11) 0.032 Uani 1 1 d .
C18 C 0.2221(7) 0.9625(15) 0.6681(13) 0.043 Uani 1 1 d .
H18 H 0.2303 0.9904 0.6965 0.052 Uiso 1 1 calc R
C157 C 0.0614(7) 0.7385(15) 0.7498(13) 0.040 Uani 1 1 d .
C178 C 0.0782(7) 0.7372(15) 0.8833(13) 0.043 Uani 1 1 d .
H178 H 0.0948 0.7192 0.8660 0.051 Uiso 1 1 calc R
C7 C 0.1947(6) 0.5886(14) 0.6262(12) 0.036 Uani 1 1 d .
H7 H 0.1953 0.5516 0.6469 0.043 Uiso 1 1 calc R
C66 C 0.1306(6) 0.9161(13) 0.4109(11) 0.028 Uani 1 1 d .
H66 H 0.1341 0.9571 0.4202 0.034 Uiso 1 1 calc R
C112 C 0.2207(8) 0.3304(15) 0.4797(14) 0.049 Uani 1 1 d .
H112 H 0.2384 0.3436 0.4626 0.059 Uiso 1 1 calc R
C30 C 0.1934(7) 0.5685(14) 0.3514(13) 0.042 Uani 1 1 d .
C47 C 0.1537(5) 0.8045(13) 0.8648(10) 0.031 Uani 1 1 d .
H47 H 0.1561 0.8462 0.8723 0.037 Uiso 1 1 calc R
C58 C 0.1173(5) 0.5832(11) 0.5088(10) 0.024 Uani 1 1 d .
H58 H 0.1155 0.5944 0.4683 0.029 Uiso 1 1 calc R
C14 C 0.1975(6) 0.8505(14) 0.4994(12) 0.035 Uani 1 1 d .
C17 C 0.2161(7) 0.9715(15) 0.6086(13) 0.042 Uani 1 1 d .
H17 H 0.2179 1.0084 0.5884 0.050 Uiso 1 1 calc R
N14 N 0.0541(5) 0.7619(10) 0.5593(9) 0.030 Uani 1 1 d .
N9 N 0.1215(4) 0.8189(9) 0.5441(7) 0.018 Uani 1 1 d .
N7 N 0.1196(6) 0.7173(13) 0.6066(11) 0.048 Uani 1 1 d .
C158 C 0.0497(7) 0.6797(15) 0.7683(14) 0.047 Uani 1 1 d .
H158 H 0.0467 0.6681 0.8077 0.057 Uiso 1 1 calc R
C38 C 0.1887(6) 1.0052(13) 0.4803(12) 0.036 Uani 1 1 d .
H38 H 0.1718 1.0059 0.5036 0.043 Uiso 1 1 calc R
N15 N 0.0606(4) 0.8895(10) 0.5821(8) 0.025 Uani 1 1 d .
C159 C 0.0440(7) 0.6454(16) 0.7194(13) 0.046 Uani 1 1 d .
H159 H 0.0370 0.6051 0.7176 0.055 Uiso 1 1 calc R
C37 C 0.1931(8) 1.0538(17) 0.4449(15) 0.055 Uani 1 1 d .
H37 H 0.1782 1.0842 0.4396 0.067 Uiso 1 1 calc R
C15 C 0.2027(6) 0.9011(13) 0.5228(11) 0.028 Uani 1 1 d .
C71 C 0.1482(6) 1.0398(12) 0.6174(11) 0.027 Uani 1 1 d .
H71 H 0.1436 1.0511 0.5774 0.032 Uiso 1 1 calc R
C162 C 0.0469(5) 0.7035(11) 0.5593(10) 0.019 Uani 1 1 d .
C85 C 0.1580(7) 0.6827(15) 1.0960(13) 0.042 Uani 1 1 d .
C56 C 0.1232(6) 0.5076(13) 0.5854(11) 0.030 Uani 1 1 d .
C83 C 0.1571(8) 0.6059(18) 1.1679(15) 0.057 Uani 1 1 d .
H83 H 0.1643 0.5687 1.1837 0.069 Uiso 1 1 calc R
C78 C 0.1308(7) 0.7813(15) 1.0342(13) 0.046 Uani 1 1 d .
H78 H 0.1222 0.8150 1.0138 0.055 Uiso 1 1 calc R
C35 C 0.2388(7) 1.0113(13) 0.4195(12) 0.037 Uani 1 1 d .
H35 H 0.2564 1.0144 0.3984 0.045 Uiso 1 1 calc R
C118 C 0.0819(7) 0.8184(16) 0.2218(13) 0.048 Uani 1 1 d .
H118 H 0.0741 0.7881 0.2458 0.057 Uiso 1 1 calc R
C176 C 0.0672(5) 0.7915(13) 0.7851(10) 0.027 Uani 1 1 d .
C113 C 0.2211(8) 0.2752(17) 0.5032(15) 0.059 Uani 1 1 d .
H113 H 0.2380 0.2500 0.4996 0.070 Uiso 1 1 calc R
C65 C 0.1308(5) 0.8951(12) 0.3536(10) 0.023 Uani 1 1 d .
C5 C 0.2022(6) 0.6570(14) 0.7097(12) 0.037 Uani 1 1 d .
C177 C 0.0598(6) 0.7784(14) 0.8502(12) 0.041 Uani 1 1 d .
N16 N 0.0708(5) 0.8669(11) 0.7127(10) 0.037 Uani 1 1 d .
C48 C 0.1588(6) 0.7614(13) 0.9090(11) 0.031 Uani 1 1 d .
C32 C 0.1659(7) 0.6400(14) 0.4051(12) 0.040 Uani 1 1 d .
H32 H 0.1475 0.6593 0.4126 0.048 Uiso 1 1 calc R
C126 C 0.1248(7) 0.8840(14) 0.2018(13) 0.040 Uani 1 1 d .
C107 C 0.1443(7) 0.3900(14) 0.5045(12) 0.040 Uani 1 1 d .
C161 C 0.0438(6) 0.6633(13) 0.6113(11) 0.031 Uani 1 1 d .
C171 C 0.0632(7) 0.9690(15) 0.6634(13) 0.042 Uani 1 1 d .
C10 C 0.1910(6) 0.6889(13) 0.4987(11) 0.030 Uani 1 1 d .
C77 C 0.1568(6) 0.7526(13) 1.0140(11) 0.033 Uani 1 1 d .
C170 C 0.0590(7) 0.9457(15) 0.6014(13) 0.044 Uani 1 1 d .
C183 C 0.0294(7) 0.6060(14) 0.6008(12) 0.038 Uani 1 1 d .
C50 C 0.1459(6) 0.6807(13) 0.8369(11) 0.031 Uani 1 1 d .
H50 H 0.1433 0.6393 0.8279 0.037 Uiso 1 1 calc R
C49 C 0.1567(6) 0.6982(14) 0.8942(12) 0.037 Uani 1 1 d .
C34 C 0.2331(7) 0.9604(15) 0.4520(13) 0.042 Uani 1 1 d .
H34 H 0.2474 0.9287 0.4520 0.051 Uiso 1 1 calc R
C163 C 0.0382(6) 0.6844(13) 0.5005(11) 0.030 Uani 1 1 d .
H163 H 0.0323 0.6451 0.4885 0.037 Uiso 1 1 calc R
C76 C 0.1402(6) 0.9057(12) 0.6994(11) 0.026 Uani 1 1 d .
C27 C 0.1912(6) 0.6495(13) 0.4440(11) 0.029 Uani 1 1 d .
C36 C 0.2180(8) 1.0573(17) 0.4188(15) 0.053 Uani 1 1 d .
C108 C 0.1461(6) 0.4423(14) 0.4826(12) 0.036 Uani 1 1 d .
C182 C 0.0380(7) 0.8074(17) 0.8748(14) 0.053 Uani 1 1 d .
H182 H 0.0262 0.8351 0.8515 0.064 Uiso 1 1 calc R
C28 C 0.2177(6) 0.6164(13) 0.4344(12) 0.037 Uani 1 1 d .
H28 H 0.2349 0.6199 0.4614 0.044 Uiso 1 1 calc R
C147 C 0.2053(2) 1.1905(7) 0.7248(7) 0.035 Uani 1 1 d G
C148 C 0.2026(3) 1.1341(7) 0.7498(7) 0.035 Uani 1 1 d G
C149 C 0.2281(4) 1.1034(6) 0.7717(7) 0.046 Uani 1 1 d G
H149 H 0.2263 1.0649 0.7888 0.055 Uiso 1 1 calc R
C150 C 0.2564(3) 1.1292(6) 0.7686(7) 0.058 Uani 1 1 d G
H150 H 0.2739 1.1083 0.7836 0.069 Uiso 1 1 calc R
C151 C 0.2591(2) 1.1856(5) 0.7436(5) 0.039 Uani 1 1 d G
C156 C 0.2335(2) 1.2163(5) 0.7217(5) 0.043 Uani 1 1 d G
C155 C 0.2362(3) 1.2727(6) 0.6967(7) 0.056 Uani 1 1 d G
H155 H 0.2187 1.2936 0.6817 0.067 Uiso 1 1 calc R
C154 C 0.2644(4) 1.2985(6) 0.6936(7) 0.053 Uani 1 1 d G
H154 H 0.2662 1.3370 0.6766 0.063 Uiso 1 1 calc R
C153 C 0.2900(3) 1.2679(7) 0.7156(8) 0.062 Uani 1 1 d G
H153 H 0.3093 1.2855 0.7135 0.074 Uiso 1 1 calc R
C152 C 0.2873(2) 1.2114(7) 0.7406(8) 0.047 Uani 1 1 d G
H152 H 0.3048 1.1905 0.7556 0.056 Uiso 1 1 calc R
C110 C 0.1949(7) 0.4267(14) 0.4581(12) 0.040 Uani 1 1 d .
H110 H 0.2128 0.4411 0.4428 0.048 Uiso 1 1 calc R
C111 C 0.1961(7) 0.3704(14) 0.4783(12) 0.038 Uani 1 1 d .
C181 C 0.0316(7) 0.7988(17) 0.9345(13) 0.054 Uani 1 1 d .
H181 H 0.0166 0.8216 0.9524 0.065 Uiso 1 1 calc R
C95 C 0.2336(4) 0.7062(8) 1.0961(6) 0.055 Uani 1 1 d G
H95 H 0.2178 0.7209 1.1180 0.066 Uiso 1 1 calc R
C94 C 0.2632(4) 0.7091(9) 1.1197(7) 0.068 Uani 1 1 d G
H94 H 0.2676 0.7257 1.1579 0.081 Uiso 1 1 calc R
C93 C 0.2863(3) 0.6875(10) 1.0876(8) 0.075 Uani 1 1 d G
H93 H 0.3066 0.6895 1.1038 0.090 Uiso 1 1 calc R
C92 C 0.2798(3) 0.6632(10) 1.0318(8) 0.086 Uani 1 1 d G
H92 H 0.2956 0.6485 1.0098 0.103 Uiso 1 1 calc R
C91 C 0.2502(3) 0.6603(6) 1.0081(6) 0.048 Uani 1 1 d G
C96 C 0.2271(3) 0.6819(6) 1.0403(5) 0.056 Uani 1 1 d G
C87 C 0.1975(3) 0.6790(8) 1.0166(6) 0.035 Uani 1 1 d G
C88 C 0.1910(3) 0.6547(9) 0.9608(7) 0.044 Uani 1 1 d G
C89 C 0.2141(4) 0.6331(9) 0.9286(6) 0.059 Uani 1 1 d G
H89 H 0.2097 0.6165 0.8905 0.070 Uiso 1 1 calc R
C90 C 0.2437(3) 0.6360(9) 0.9523(6) 0.056 Uani 1 1 d G
H90 H 0.2595 0.6212 0.9303 0.067 Uiso 1 1 calc R
C125 C 0.1087(8) 0.9098(16) 0.1532(14) 0.048 Uani 1 1 d .
C116 C 0.1688(7) 0.3501(15) 0.5077(13) 0.041 Uani 1 1 d .
C115 C 0.1702(8) 0.2949(18) 0.5338(14) 0.059 Uani 1 1 d .
H115 H 0.1529 0.2828 0.5530 0.070 Uiso 1 1 calc R
C175 C 0.0722(7) 0.8456(15) 0.7711(13) 0.040 Uani 1 1 d .
C84 C 0.1698(8) 0.6322(16) 1.1232(14) 0.053 Uani 1 1 d .
H84 H 0.1876 0.6154 1.1097 0.063 Uiso 1 1 calc R
C184 C 0.0436(7) 0.5604(13) 0.5721(12) 0.036 Uani 1 1 d .
H184 H 0.0633 0.5659 0.5597 0.043 Uiso 1 1 calc R
C29 C 0.2184(7) 0.5796(14) 0.3862(13) 0.041 Uani 1 1 d .
H29 H 0.2369 0.5616 0.3773 0.049 Uiso 1 1 calc R
C31 C 0.1666(6) 0.6051(13) 0.3584(12) 0.036 Uani 1 1 d .
H31 H 0.1500 0.6038 0.3297 0.043 Uiso 1 1 calc R
C109 C 0.1719(7) 0.4658(15) 0.4566(12) 0.041 Uani 1 1 d .
H109 H 0.1727 0.5047 0.4399 0.049 Uiso 1 1 calc R
C19 C 0.2134(6) 0.9016(14) 0.6778(12) 0.037 Uani 1 1 d .
C169 C 0.0446(8) 0.9866(18) 0.5571(16) 0.060 Uani 1 1 d .
H169 H 0.0389 1.0273 0.5609 0.072 Uiso 1 1 calc R
C185 C 0.0279(7) 0.5041(15) 0.5613(13) 0.043 Uani 1 1 d .
H185 H 0.0368 0.4743 0.5383 0.052 Uiso 1 1 calc R
C120 C 0.0784(8) 0.8848(17) 0.1364(15) 0.057 Uani 1 1 d .
N5 N 0.1314(4) 0.7776(10) 0.7086(8) 0.028 Uani 1 1 d .
C127 C 0.1559(2) 0.9038(8) 0.2232(6) 0.043 Uani 1 1 d G
C128 C 0.1583(3) 0.9333(8) 0.2773(6) 0.053 Uani 1 1 d G
C129 C 0.1863(4) 0.9511(8) 0.3020(5) 0.037 Uani 1 1 d G
H129 H 0.1879 0.9713 0.3389 0.044 Uiso 1 1 calc R
C130 C 0.2120(3) 0.9396(8) 0.2726(6) 0.049 Uani 1 1 d G
H130 H 0.2311 0.9518 0.2895 0.059 Uiso 1 1 calc R
C131 C 0.2097(2) 0.9101(6) 0.2185(5) 0.049 Uani 1 1 d G
C136 C 0.1816(2) 0.8922(6) 0.1938(5) 0.041 Uani 1 1 d G
C135 C 0.1793(3) 0.8628(8) 0.1397(6) 0.051 Uani 1 1 d G
H135 H 0.1602 0.8506 0.1228 0.061 Uiso 1 1 calc R
C134 C 0.2050(4) 0.8512(8) 0.1103(6) 0.068 Uani 1 1 d G
H134 H 0.2034 0.8311 0.0733 0.081 Uiso 1 1 calc R
C133 C 0.2330(3) 0.8691(9) 0.1350(7) 0.059 Uani 1 1 d G
H133 H 0.2506 0.8612 0.1149 0.071 Uiso 1 1 calc R
C132 C 0.2354(3) 0.8985(9) 0.1891(7) 0.054 Uani 1 1 d G
H132 H 0.2545 0.9108 0.2060 0.065 Uiso 1 1 calc R
C79 C 0.1182(7) 0.7589(14) 1.0848(13) 0.043 Uani 1 1 d .
H79 H 0.1006 0.7762 1.0987 0.052 Uiso 1 1 calc R
C121 C 0.0629(10) 0.910(2) 0.0855(18) 0.073 Uani 1 1 d .
H121 H 0.0428 0.8971 0.0759 0.088 Uiso 1 1 calc R
C114 C 0.1950(10) 0.253(2) 0.5354(19) 0.078 Uani 1 1 d .
H114 H 0.1947 0.2152 0.5547 0.093 Uiso 1 1 calc R
C119 C 0.0650(9) 0.8388(18) 0.1741(16) 0.064 Uani 1 1 d .
H119 H 0.0452 0.8242 0.1649 0.077 Uiso 1 1 calc R
N1 N 0.2020(5) 0.7696(12) 0.7076(10) 0.042 Uani 1 1 d .
C174 C 0.0753(7) 0.8985(15) 0.8048(13) 0.043 Uani 1 1 d .
H174 H 0.0789 0.8985 0.8465 0.052 Uiso 1 1 calc R
C98 C 0.1073(7) 0.4065(15) 0.5786(13) 0.043 Uani 1 1 d .
N13 N 0.0618(5) 0.7429(10) 0.6858(9) 0.026 Uani 1 1 d .
Cl3 Cl 0.2258(2) 1.1211(5) 0.3756(5) 0.075 Uani 1 1 d .
Cl5 Cl -0.0165(2) 0.4267(5) 0.5748(4) 0.065 Uani 1 1 d .
Cl8 Cl 0.0419(2) 0.7409(5) 1.0401(4) 0.065 Uani 1 1 d .
Cl6 Cl 0.0062(2) 0.9106(4) 0.2367(4) 0.055 Uani 1 1 d .
Cl2 Cl 0.19391(19) 0.5176(4) 0.2934(4) 0.055 Uani 1 1 d .
Cl7 Cl 0.0331(6) 1.2244(9) 0.7067(11) 0.186 Uani 1 1 d D
C189 C 0.0378(6) 0.8575(13) 0.4235(11) 0.028 Uani 1 1 d .
C194 C 0.0116(6) 0.8410(14) 0.3950(12) 0.035 Uani 1 1 d .
H194 H -0.0012 0.8163 0.4163 0.042 Uiso 1 1 calc R
N10 N 0.1288(5) 0.9270(10) 0.5465(9) 0.027 Uani 1 1 d .
C188 C 0.0018(7) 0.5936(15) 0.6212(13) 0.044 Uani 1 1 d .
H188 H -0.0075 0.6235 0.6435 0.053 Uiso 1 1 calc R
C191 C 0.0458(6) 0.9100(14) 0.3344(12) 0.036 Uani 1 1 d .
H191 H 0.0573 0.9365 0.3122 0.043 Uiso 1 1 calc R
C22 C 0.2331(7) 0.5864(15) 0.7733(13) 0.043 Uani 1 1 d .
H22 H 0.2506 0.6050 0.7600 0.052 Uiso 1 1 calc R
C167 C 0.0509(6) 0.8933(14) 0.5249(12) 0.037 Uani 1 1 d .
C25 C 0.1819(7) 0.5298(14) 0.8058(12) 0.041 Uani 1 1 d .
H25 H 0.1644 0.5104 0.8177 0.049 Uiso 1 1 calc R
C192 C 0.0190(7) 0.8872(14) 0.3097(12) 0.039 Uani 1 1 d .
C39 C 0.2297(7) 0.9086(15) 0.7862(13) 0.044 Uani 1 1 d .
C186 C 0.0002(8) 0.4926(17) 0.5839(15) 0.054 Uani 1 1 d .
C23 C 0.2368(7) 0.5442(14) 0.8146(13) 0.041 Uani 1 1 d .
H23 H 0.2564 0.5340 0.8308 0.049 Uiso 1 1 calc R
C193 C 0.0013(7) 0.8558(15) 0.3392(13) 0.045 Uani 1 1 d .
H193 H -0.0180 0.8435 0.3229 0.054 Uiso 1 1 calc R
C40 C 0.2602(7) 0.9289(15) 0.7922(13) 0.044 Uani 1 1 d .
H40 H 0.2733 0.9189 0.7624 0.053 Uiso 1 1 calc R
C168 C 0.0419(8) 0.9507(17) 0.5107(16) 0.059 Uani 1 1 d .
H168 H 0.0346 0.9631 0.4722 0.071 Uiso 1 1 calc R
C26 C 0.1794(6) 0.5730(13) 0.7611(12) 0.035 Uani 1 1 d .
H26 H 0.1607 0.5806 0.7398 0.042 Uiso 1 1 calc R
C60 C 0.1174(5) 0.6888(12) 0.5514(10) 0.021 Uani 1 1 d .
C21 C 0.2053(6) 0.6046(13) 0.7489(12) 0.035 Uani 1 1 d .
C42 C 0.2539(9) 0.9769(18) 0.8815(16) 0.063 Uani 1 1 d .
C180 C 0.0485(7) 0.7550(15) 0.9654(13) 0.045 Uani 1 1 d .
C45 C 0.1409(5) 0.8208(12) 0.7546(10) 0.026 Uani 1 1 d .
C44 C 0.2114(8) 0.9291(15) 0.8275(14) 0.049 Uani 1 1 d .
H44 H 0.1904 0.9211 0.8231 0.059 Uiso 1 1 calc R
C187 C -0.0131(8) 0.5404(15) 0.6112(14) 0.048 Uani 1 1 d .
H187 H -0.0330 0.5362 0.6231 0.057 Uiso 1 1 calc R
C190 C 0.0557(7) 0.8945(15) 0.3904(13) 0.046 Uani 1 1 d .
H190 H 0.0745 0.9087 0.4070 0.055 Uiso 1 1 calc R
C24 C 0.2111(7) 0.5146(15) 0.8340(13) 0.043 Uani 1 1 d .
C179 C 0.0719(8) 0.7221(16) 0.9439(14) 0.050 Uani 1 1 d .
H179 H 0.0828 0.6925 0.9666 0.060 Uiso 1 1 calc R
C80 C 0.1323(7) 0.7107(15) 1.1138(13) 0.042 Uani 1 1 d .
C146 C 0.1760(3) 1.2214(7) 0.7042(7) 0.044 Uani 1 1 d G
C137 C 0.1589(4) 1.1902(7) 0.6608(7) 0.040 Uani 1 1 d G
C138 C 0.1301(4) 1.2101(8) 0.6424(7) 0.042 Uani 1 1 d G
H138 H 0.1184 1.1888 0.6127 0.050 Uiso 1 1 calc R
C139 C 0.1186(3) 1.2612(8) 0.6673(7) 0.060 Uani 1 1 d G
H139 H 0.0989 1.2748 0.6547 0.072 Uiso 1 1 calc R
C140 C 0.1357(3) 1.2925(6) 0.7107(6) 0.067 Uani 1 1 d G
C145 C 0.1644(3) 1.2726(6) 0.7291(5) 0.045 Uani 1 1 d G
C144 C 0.1815(3) 1.3038(8) 0.7725(7) 0.059 Uani 1 1 d G
H144 H 0.2012 1.2902 0.7851 0.071 Uiso 1 1 calc R
C143 C 0.1700(4) 1.3550(8) 0.7975(7) 0.062 Uani 1 1 d G
H143 H 0.1817 1.3763 0.8272 0.075 Uiso 1 1 calc R
C142 C 0.1413(5) 1.3748(7) 0.7791(9) 0.074 Uani 1 1 d G
H142 H 0.1334 1.4098 0.7961 0.089 Uiso 1 1 calc R
C141 C 0.1241(4) 1.3436(7) 0.7357(9) 0.092 Uani 1 1 d G
H141 H 0.1045 1.3572 0.7231 0.110 Uiso 1 1 calc R
C43 C 0.2232(8) 0.9617(17) 0.8762(16) 0.059 Uani 1 1 d .
H43 H 0.2105 0.9737 0.9059 0.070 Uiso 1 1 calc R
C172 C 0.0713(6) 0.9251(12) 0.7134(11) 0.027 Uani 1 1 d .
C173 C 0.0728(9) 0.9439(19) 0.7757(16) 0.063 Uani 1 1 d .
H173 H 0.0721 0.9837 0.7902 0.075 Uiso 1 1 calc R
Cl1 Cl 0.2123(2) 0.4677(4) 0.8931(4) 0.058 Uani 1 1 d .
Cl4 Cl 0.2679(3) 1.0191(5) 0.9418(5) 0.080 Uani 1 1 d .
O5 O 0.1279(4) 0.8135(9) 0.2827(7) 0.033 Uani 1 1 d .
C41 C 0.2715(9) 0.9637(18) 0.8413(15) 0.060 Uani 1 1 d .
H41 H 0.2918 0.9769 0.8443 0.071 Uiso 1 1 calc R
C166 C 0.0465(6) 0.8445(13) 0.4859(11) 0.030 Uani 1 1 d .
C81 C 0.1200(9) 0.6857(18) 1.1652(16) 0.060 Uani 1 1 d .
H81 H 0.1031 0.7043 1.1809 0.072 Uiso 1 1 calc R
C124 C 0.1198(10) 0.954(2) 0.1163(17) 0.072 Uani 1 1 d .
H124 H 0.1395 0.9699 0.1244 0.087 Uiso 1 1 calc R
C82 C 0.1320(9) 0.6367(19) 1.1914(18) 0.070 Uani 1 1 d .
H82 H 0.1238 0.6218 1.2260 0.084 Uiso 1 1 calc R
C123 C 0.1018(11) 0.975(2) 0.068(2) 0.087 Uani 1 1 d .
H123 H 0.1085 1.0086 0.0469 0.104 Uiso 1 1 calc R
C122 C 0.0750(13) 0.950(2) 0.050(2) 0.101 Uani 1 1 d .
H122 H 0.0651 0.9598 0.0126 0.121 Uiso 1 1 calc R
C196 C 0.0801(5) 1.0731(11) 0.6904(13) 0.087 Uani 1 1 d G
H196 H 0.1006 1.0609 0.6924 0.104 Uiso 1 1 calc R
C195 C 0.0574(7) 1.0317(9) 0.6769(14) 0.087 Uani 1 1 d G
C200 C 0.0274(6) 1.0496(9) 0.6740(14) 0.087 Uani 1 1 d G
H200 H 0.0119 1.0212 0.6648 0.104 Uiso 1 1 calc R
C199 C 0.0202(4) 1.1090(10) 0.6846(13) 0.087 Uani 1 1 d GD
H199 H -0.0003 1.1212 0.6827 0.104 Uiso 1 1 calc R
C198 C 0.0429(5) 1.1505(8) 0.6981(14) 0.087 Uani 1 1 d GD
C197 C 0.0729(4) 1.1325(10) 0.7010(13) 0.087 Uani 1 1 d GD
H197 H 0.0884 1.1609 0.7103 0.104 Uiso 1 1 calc R
C100 C 0.0600(9) 0.3534(17) 0.5829(15) 0.059 Uani 1 1 d .
H100 H 0.0417 0.3459 0.6005 0.071 Uiso 1 1 calc R
C97 C 0.1150(7) 0.3727(15) 0.5325(13) 0.043 Uani 1 1 d .
C99 C 0.0793(8) 0.3983(17) 0.6059(15) 0.055 Uani 1 1 d .
H99 H 0.0742 0.4224 0.6382 0.066 Uiso 1 1 calc R
C101 C 0.0675(6) 0.3194(13) 0.5339(10) 0.065 Uani 1 1 d G
C106 C 0.0939(5) 0.3302(12) 0.5068(11) 0.066 Uani 1 1 d G
C105 C 0.0997(6) 0.2998(15) 0.4554(11) 0.075 Uani 1 1 d G
H105 H 0.1178 0.3072 0.4369 0.090 Uiso 1 1 calc R
C104 C 0.0790(8) 0.2586(15) 0.4311(12) 0.138 Uani 1 1 d G
H104 H 0.0829 0.2378 0.3959 0.166 Uiso 1 1 calc R
C103 C 0.0525(8) 0.2477(15) 0.4581(16) 0.130 Uani 1 1 d G
H103 H 0.0384 0.2195 0.4415 0.156 Uiso 1 1 calc R
C102 C 0.0467(6) 0.2781(16) 0.5096(15) 0.122 Uani 1 1 d G
H102 H 0.0287 0.2707 0.5281 0.146 Uiso 1 1 calc R

loop_
_atom_site_aniso_label
_atom_site_aniso_U_11
_atom_site_aniso_U_22
_atom_site_aniso_U_33
_atom_site_aniso_U_23
_atom_site_aniso_U_13
_atom_site_aniso_U_12
Dy2 0.024 0.024 0.024 0.000 0.002 0.000
Dy1 0.025 0.025 0.025 0.000 0.002 0.000
C62 0.023 0.023 0.023 0.000 0.002 0.000
C67 0.025 0.025 0.025 0.000 0.002 0.000
C46 0.021 0.021 0.021 0.000 0.001 0.000
N6 0.030 0.030 0.030 0.000 0.002 0.000
C54 0.030 0.030 0.030 0.000 0.002 0.000
C68 0.018 0.018 0.018 0.000 0.001 0.000
N12 0.025 0.025 0.025 0.000 0.002 0.000
N2 0.015 0.015 0.015 0.000 0.001 0.000
C51 0.027 0.027 0.027 0.000 0.002 0.000
C160 0.027 0.027 0.027 0.000 0.002 0.000
N3 0.031 0.031 0.031 0.000 0.002 0.000
C70 0.038 0.038 0.038 0.000 0.003 0.000
N11 0.013 0.013 0.013 0.000 0.001 0.000
C12 0.022 0.022 0.022 0.000 0.002 0.000
N8 0.020 0.020 0.020 0.000 0.001 0.000
C164 0.035 0.035 0.035 0.000 0.002 0.000
C63 0.036 0.036 0.036 0.000 0.003 0.000
O1 0.035 0.035 0.035 0.000 0.003 0.000
O8 0.038 0.038 0.038 0.000 0.003 0.000
O3 0.039 0.039 0.039 0.000 0.003 0.000
C53 0.035 0.035 0.035 0.000 0.003 0.000
C59 0.028 0.028 0.028 0.000 0.002 0.000
C1 0.032 0.032 0.032 0.000 0.002 0.000
N4 0.022 0.022 0.022 0.000 0.002 0.000
C4 0.032 0.032 0.032 0.000 0.002 0.000
C52 0.026 0.026 0.026 0.000 0.002 0.000
C69 0.024 0.024 0.024 0.000 0.002 0.000
O4 0.031 0.031 0.031 0.000 0.002 0.000
O6 0.037 0.037 0.037 0.000 0.003 0.000
C20 0.021 0.021 0.021 0.000 0.002 0.000
C74 0.033 0.033 0.033 0.000 0.002 0.000
O2 0.039 0.039 0.039 0.000 0.003 0.000
C72 0.032 0.032 0.032 0.000 0.002 0.000
C165 0.043 0.043 0.043 0.000 0.003 0.000
O7 0.035 0.035 0.035 0.000 0.002 0.000
C16 0.021 0.021 0.021 0.000 0.001 0.000
C75 0.034 0.034 0.034 0.000 0.002 0.000
C61 0.030 0.030 0.030 0.000 0.002 0.000
C57 0.027 0.027 0.027 0.000 0.002 0.000
C117 0.039 0.039 0.039 0.000 0.003 0.000
C55 0.029 0.029 0.029 0.000 0.002 0.000
C64 0.027 0.027 0.027 0.000 0.002 0.000
C86 0.040 0.040 0.040 0.000 0.003 0.000
C3 0.037 0.037 0.037 0.000 0.003 0.000
C11 0.024 0.024 0.024 0.000 0.002 0.000
C6 0.023 0.023 0.023 0.000 0.002 0.000
C13 0.027 0.027 0.027 0.000 0.002 0.000
C9 0.017 0.017 0.017 0.000 0.001 0.000
C33 0.031 0.031 0.031 0.000 0.002 0.000
C2 0.036 0.036 0.036 0.000 0.003 0.000
C8 0.033 0.033 0.033 0.000 0.002 0.000
C73 0.032 0.032 0.032 0.000 0.002 0.000
C18 0.043 0.043 0.043 0.000 0.003 0.000
C157 0.040 0.040 0.040 0.000 0.003 0.000
C178 0.043 0.043 0.043 0.000 0.003 0.000
C7 0.036 0.036 0.036 0.000 0.003 0.000
C66 0.028 0.028 0.028 0.000 0.002 0.000
C112 0.049 0.049 0.049 0.000 0.004 0.000
C30 0.042 0.042 0.042 0.000 0.003 0.000
C47 0.031 0.031 0.031 0.000 0.002 0.000
C58 0.024 0.024 0.024 0.000 0.002 0.000
C14 0.035 0.035 0.035 0.000 0.003 0.000
C17 0.042 0.042 0.042 0.000 0.003 0.000
N14 0.030 0.030 0.030 0.000 0.002 0.000
N9 0.018 0.018 0.018 0.000 0.001 0.000
N7 0.048 0.048 0.048 0.000 0.003 0.000
C158 0.047 0.047 0.047 0.000 0.003 0.000
C38 0.036 0.036 0.036 0.000 0.003 0.000
N15 0.025 0.025 0.025 0.000 0.002 0.000
C159 0.046 0.046 0.046 0.000 0.003 0.000
C37 0.055 0.055 0.055 0.000 0.004 0.000
C15 0.028 0.028 0.028 0.000 0.002 0.000
C71 0.027 0.027 0.027 0.000 0.002 0.000
C162 0.019 0.019 0.019 0.000 0.001 0.000
C85 0.042 0.042 0.042 0.000 0.003 0.000
C56 0.030 0.030 0.030 0.000 0.002 0.000
C83 0.057 0.057 0.057 0.000 0.004 0.000
C78 0.046 0.046 0.046 0.000 0.003 0.000
C35 0.037 0.037 0.037 0.000 0.003 0.000
C118 0.048 0.048 0.048 0.000 0.003 0.000
C176 0.027 0.027 0.027 0.000 0.002 0.000
C113 0.059 0.059 0.059 0.000 0.004 0.000
C65 0.023 0.023 0.023 0.000 0.002 0.000
C5 0.037 0.037 0.037 0.000 0.003 0.000
C177 0.041 0.041 0.041 0.000 0.003 0.000
N16 0.037 0.037 0.037 0.000 0.003 0.000
C48 0.031 0.031 0.031 0.000 0.002 0.000
C32 0.040 0.040 0.040 0.000 0.003 0.000
C126 0.040 0.040 0.040 0.000 0.003 0.000
C107 0.040 0.040 0.040 0.000 0.003 0.000
C161 0.031 0.031 0.031 0.000 0.002 0.000
C171 0.042 0.042 0.042 0.000 0.003 0.000
C10 0.030 0.030 0.030 0.000 0.002 0.000
C77 0.033 0.033 0.033 0.000 0.002 0.000
C170 0.044 0.044 0.044 0.000 0.003 0.000
C183 0.038 0.038 0.038 0.000 0.003 0.000
C50 0.031 0.031 0.031 0.000 0.002 0.000
C49 0.037 0.037 0.037 0.000 0.003 0.000
C34 0.042 0.042 0.042 0.000 0.003 0.000
C163 0.030 0.030 0.030 0.000 0.002 0.000
C76 0.026 0.026 0.026 0.000 0.002 0.000
C27 0.029 0.029 0.029 0.000 0.002 0.000
C36 0.053 0.053 0.053 0.000 0.004 0.000
C108 0.036 0.036 0.036 0.000 0.003 0.000
C182 0.053 0.053 0.053 0.000 0.004 0.000
C28 0.037 0.037 0.037 0.000 0.003 0.000
C147 0.035 0.035 0.035 0.000 0.003 0.000
C148 0.035 0.035 0.035 0.000 0.003 0.000
C149 0.046 0.046 0.046 0.000 0.003 0.000
C150 0.058 0.058 0.058 0.000 0.004 0.000
C151 0.039 0.039 0.039 0.000 0.003 0.000
C156 0.043 0.043 0.043 0.000 0.003 0.000
C155 0.056 0.056 0.056 0.000 0.004 0.000
C154 0.053 0.053 0.053 0.000 0.004 0.000
C153 0.062 0.062 0.062 0.000 0.004 0.000
C152 0.047 0.047 0.047 0.000 0.003 0.000
C110 0.040 0.040 0.040 0.000 0.003 0.000
C111 0.038 0.038 0.038 0.000 0.003 0.000
C181 0.054 0.054 0.054 0.000 0.004 0.000
C95 0.055 0.055 0.055 0.000 0.004 0.000
C94 0.068 0.068 0.068 0.000 0.005 0.000
C93 0.075 0.075 0.075 0.000 0.005 0.000
C92 0.086 0.086 0.086 0.000 0.006 0.000
C91 0.048 0.048 0.048 0.000 0.003 0.000
C96 0.056 0.056 0.056 0.000 0.004 0.000
C87 0.035 0.035 0.035 0.000 0.002 0.000
C88 0.044 0.044 0.044 0.000 0.003 0.000
C89 0.059 0.059 0.059 0.000 0.004 0.000
C90 0.056 0.056 0.056 0.000 0.004 0.000
C125 0.048 0.048 0.048 0.000 0.003 0.000
C116 0.041 0.041 0.041 0.000 0.003 0.000
C115 0.059 0.059 0.059 0.000 0.004 0.000
C175 0.040 0.040 0.040 0.000 0.003 0.000
C84 0.053 0.053 0.053 0.000 0.004 0.000
C184 0.036 0.036 0.036 0.000 0.003 0.000
C29 0.041 0.041 0.041 0.000 0.003 0.000
C31 0.036 0.036 0.036 0.000 0.003 0.000
C109 0.041 0.041 0.041 0.000 0.003 0.000
C19 0.037 0.037 0.037 0.000 0.003 0.000
C169 0.060 0.060 0.060 0.000 0.004 0.000
C185 0.043 0.043 0.043 0.000 0.003 0.000
C120 0.057 0.057 0.057 0.000 0.004 0.000
N5 0.028 0.028 0.028 0.000 0.002 0.000
C127 0.043 0.043 0.043 0.000 0.003 0.000
C128 0.053 0.053 0.053 0.000 0.004 0.000
C129 0.037 0.037 0.037 0.000 0.003 0.000
C130 0.049 0.049 0.049 0.000 0.003 0.000
C131 0.049 0.049 0.049 0.000 0.003 0.000
C136 0.041 0.041 0.041 0.000 0.003 0.000
C135 0.051 0.051 0.051 0.000 0.004 0.000
C134 0.068 0.068 0.068 0.000 0.005 0.000
C133 0.059 0.059 0.059 0.000 0.004 0.000
C132 0.054 0.054 0.054 0.000 0.004 0.000
C79 0.043 0.043 0.043 0.000 0.003 0.000
C121 0.073 0.073 0.073 0.000 0.005 0.000
C114 0.078 0.078 0.078 0.000 0.006 0.000
C119 0.064 0.064 0.064 0.000 0.005 0.000
N1 0.042 0.042 0.042 0.000 0.003 0.000
C174 0.043 0.043 0.043 0.000 0.003 0.000
C98 0.043 0.043 0.043 0.000 0.003 0.000
N13 0.026 0.026 0.026 0.000 0.002 0.000
Cl3 0.075 0.075 0.075 0.000 0.005 0.000
Cl5 0.065 0.065 0.065 0.000 0.005 0.000
Cl8 0.065 0.065 0.065 0.000 0.005 0.000
Cl6 0.055 0.055 0.055 0.000 0.004 0.000
Cl2 0.055 0.055 0.055 0.000 0.004 0.000
Cl7 0.186 0.186 0.186 0.000 0.013 0.000
C189 0.028 0.028 0.028 0.000 0.002 0.000
C194 0.035 0.035 0.035 0.000 0.003 0.000
N10 0.027 0.027 0.027 0.000 0.002 0.000
C188 0.044 0.044 0.044 0.000 0.003 0.000
C191 0.036 0.036 0.036 0.000 0.003 0.000
C22 0.043 0.043 0.043 0.000 0.003 0.000
C167 0.037 0.037 0.037 0.000 0.003 0.000
C25 0.041 0.041 0.041 0.000 0.003 0.000
C192 0.039 0.039 0.039 0.000 0.003 0.000
C39 0.044 0.044 0.044 0.000 0.003 0.000
C186 0.054 0.054 0.054 0.000 0.004 0.000
C23 0.041 0.041 0.041 0.000 0.003 0.000
C193 0.045 0.045 0.045 0.000 0.003 0.000
C40 0.044 0.044 0.044 0.000 0.003 0.000
C168 0.059 0.059 0.059 0.000 0.004 0.000
C26 0.035 0.035 0.035 0.000 0.002 0.000
C60 0.021 0.021 0.021 0.000 0.002 0.000
C21 0.035 0.035 0.035 0.000 0.003 0.000
C42 0.063 0.063 0.063 0.000 0.004 0.000
C180 0.045 0.045 0.045 0.000 0.003 0.000
C45 0.026 0.026 0.026 0.000 0.002 0.000
C44 0.049 0.049 0.049 0.000 0.004 0.000
C187 0.048 0.048 0.048 0.000 0.003 0.000
C190 0.046 0.046 0.046 0.000 0.003 0.000
C24 0.043 0.043 0.043 0.000 0.003 0.000
C179 0.050 0.050 0.050 0.000 0.004 0.000
C80 0.042 0.042 0.042 0.000 0.003 0.000
C146 0.044 0.044 0.044 0.000 0.003 0.000
C137 0.040 0.040 0.040 0.000 0.003 0.000
C138 0.042 0.042 0.042 0.000 0.003 0.000
C139 0.060 0.060 0.060 0.000 0.004 0.000
C140 0.067 0.067 0.067 0.000 0.005 0.000
C145 0.045 0.045 0.045 0.000 0.003 0.000
C144 0.059 0.059 0.059 0.000 0.004 0.000
C143 0.062 0.062 0.062 0.000 0.004 0.000
C142 0.074 0.074 0.074 0.000 0.005 0.000
C141 0.092 0.092 0.092 0.000 0.007 0.000
C43 0.059 0.059 0.059 0.000 0.004 0.000
C172 0.027 0.027 0.027 0.000 0.002 0.000
C173 0.063 0.063 0.063 0.000 0.004 0.000
Cl1 0.058 0.058 0.058 0.000 0.004 0.000
Cl4 0.080 0.080 0.080 0.000 0.006 0.000
O5 0.033 0.033 0.033 0.000 0.002 0.000
C41 0.060 0.060 0.060 0.000 0.004 0.000
C166 0.030 0.030 0.030 0.000 0.002 0.000
C81 0.060 0.060 0.060 0.000 0.004 0.000
C124 0.072 0.072 0.072 0.000 0.005 0.000
C82 0.070 0.070 0.070 0.000 0.005 0.000
C123 0.087 0.087 0.087 0.000 0.006 0.000
C122 0.101 0.101 0.101 0.000 0.007 0.000
C196 0.087 0.087 0.087 0.000 0.006 0.000
C195 0.087 0.087 0.087 0.000 0.006 0.000
C200 0.087 0.087 0.087 0.000 0.006 0.000
C199 0.087 0.087 0.087 0.000 0.006 0.000
C198 0.087 0.087 0.087 0.000 0.006 0.000
C197 0.087 0.087 0.087 0.000 0.006 0.000
C100 0.059 0.059 0.059 0.000 0.004 0.000
C97 0.043 0.043 0.043 0.000 0.003 0.000
C99 0.055 0.055 0.055 0.000 0.004 0.000
C101 0.065 0.065 0.065 0.000 0.005 0.000
C106 0.066 0.066 0.066 0.000 0.005 0.000
C105 0.075 0.075 0.075 0.000 0.005 0.000
C104 0.138 0.138 0.138 0.000 0.010 0.000
C103 0.130 0.130 0.130 0.000 0.009 0.000
C102 0.122 0.122 0.122 0.000 0.009 0.000

loop_
_atom_type_symbol
_atom_type_description
_atom_type_scat_dispersion_real
_atom_type_scat_dispersion_imag
_atom_type_scat_source
C C 0.0181 0.0091 'International Tables Vol C Tables 4.2.6.8 and 6.1.1.4'
H H 0.0000 0.0000 'International Tables Vol C Tables 4.2.6.8 and 6.1.1.4'
O O 0.0492 0.0322 'International Tables Vol C Tables 4.2.6.8 and 6.1.1.4'
Dy Dy -9.8046 9.8477 'International Tables Vol C Tables 4.2.6.8 and 6.1.1.4'
N N 0.0311 0.0180 'International Tables Vol C Tables 4.2.6.8 and 6.1.1.4'
Cl Cl 0.3639 0.7018 'International Tables Vol C Tables 4.2.6.8 and 6.1.1.4'

loop_
_geom_angle_atom_site_label_1
_geom_angle_atom_site_label_2
_geom_angle_atom_site_label_3
_geom_angle
N13 Dy2 N14 76.3(7)
N13 Dy2 N15 116.6(7)
N14 Dy2 N15 73.9(7)
N13 Dy2 N16 73.9(8)
N14 Dy2 N16 121.0(7)
N15 Dy2 N16 76.0(7)
N13 Dy2 N11 138.5(6)
N14 Dy2 N11 145.2(6)
N15 Dy2 N11 86.4(6)
N16 Dy2 N11 79.7(7)
N13 Dy2 N7 85.9(8)
N14 Dy2 N7 80.9(8)
N15 Dy2 N7 140.0(7)
N16 Dy2 N7 144.0(8)
N11 Dy2 N7 97.9(7)
N13 Dy2 N9 145.9(7)
N14 Dy2 N9 83.6(6)
N15 Dy2 N9 82.8(6)
N16 Dy2 N9 140.1(7)
N11 Dy2 N9 65.4(6)
N7 Dy2 N9 63.7(8)
N13 Dy2 N5 81.8(7)
N14 Dy2 N5 139.4(7)
N15 Dy2 N5 146.7(7)
N16 Dy2 N5 83.9(7)
N11 Dy2 N5 63.8(6)
N7 Dy2 N5 63.7(8)
N9 Dy2 N5 96.8(6)
N13 Dy2 Dy1 121.3(5)
N14 Dy2 Dy1 119.8(5)
N15 Dy2 Dy1 122.1(5)
N16 Dy2 Dy1 119.2(5)
N11 Dy2 Dy1 49.2(4)
N7 Dy2 Dy1 48.8(6)
N9 Dy2 Dy1 48.6(4)
N5 Dy2 Dy1 48.2(4)
N3 Dy1 N1 120.9(8)
N3 Dy1 N2 76.1(7)
N1 Dy1 N2 75.7(7)
N3 Dy1 N4 75.4(7)
N1 Dy1 N4 76.0(8)
N2 Dy1 N4 120.4(7)
N3 Dy1 N5 163.4(6)
N1 Dy1 N5 75.2(7)
N2 Dy1 N5 106.2(6)
N4 Dy1 N5 115.4(6)
N3 Dy1 N9 77.0(6)
N1 Dy1 N9 161.9(7)
N2 Dy1 N9 114.4(6)
N4 Dy1 N9 108.4(6)
N5 Dy1 N9 87.3(5)
N3 Dy1 N7 107.9(8)
N1 Dy1 N7 114.4(8)
N2 Dy1 N7 76.5(7)
N4 Dy1 N7 162.7(7)
N5 Dy1 N7 57.9(7)
N9 Dy1 N7 57.3(7)
N3 Dy1 N11 116.2(7)
N1 Dy1 N11 106.8(7)
N2 Dy1 N11 160.8(6)
N4 Dy1 N11 78.2(6)
N5 Dy1 N11 57.7(6)
N9 Dy1 N11 58.5(5)
N7 Dy1 N11 85.3(7)
N3 Dy1 Dy2 120.2(5)
N1 Dy1 Dy2 118.9(6)
N2 Dy1 Dy2 119.2(4)
N4 Dy1 Dy2 120.4(5)
N5 Dy1 Dy2 44.0(4)
N9 Dy1 Dy2 43.3(4)
N7 Dy1 Dy2 42.8(6)
N11 Dy1 Dy2 42.5(4)
C67 C62 C63 127(3)
C67 C62 C61 109(2)
C63 C62 C61 124(2)
C62 C67 C68 112(2)
C62 C67 C66 118(2)
C68 C67 C66 129(2)
C51 C46 C47 128(2)
C51 C46 C45 110(2)
C47 C46 C45 122(2)
C53 N6 C52 113(2)
C59 C54 C55 122(3)
C59 C54 C53 106(2)
C55 C54 C53 132(2)
N10 C68 C67 126(2)
N10 C68 N9 129(2)
C67 C68 N9 105(2)
C45 N12 C76 121(2)
C6 N2 C9 107.9(18)
C6 N2 Dy1 122.6(14)
C9 N2 Dy1 127.0(14)
C46 C51 C50 116(2)
C46 C51 C52 107(2)
C50 C51 C52 136(3)
C161 C160 N13 125(2)
C161 C160 C159 119(3)
N13 C160 C159 116(2)
C14 N3 C11 107.2(19)
C14 N3 Dy1 125.4(17)
C11 N3 Dy1 124.5(16)
C71 C70 C75 120(3)
C71 C70 C69 133(3)
C75 C70 C69 107(3)
C76 N11 C69 104.9(19)
C76 N11 Dy2 124.9(15)
C69 N11 Dy2 119.0(13)
C76 N11 Dy1 110.0(15)
C69 N11 Dy1 106.9(13)
Dy2 N11 Dy1 88.3(6)
C13 C12 C11 109(2)
C61 N8 C60 124(2)
C163 C164 C165 107(2)
C62 C63 C64 113(3)
C48 O1 C77 119(2)
C148 O8 C73 115.7(18)
C56 O3 C98 121(2)
N6 C53 N7 131(3)
N6 C53 C54 119(3)
N7 C53 C54 109(2)
C54 C59 C60 107(2)
C54 C59 C58 120(3)
C60 C59 C58 132(2)
C20 C1 N1 129(2)
C20 C1 C2 126(3)
N1 C1 C2 105(2)
C19 N4 C16 106(2)
C19 N4 Dy1 127.3(18)
C16 N4 Dy1 122.7(14)
C5 C4 C3 128(3)
C5 C4 N1 126(2)
C3 C4 N1 106(2)
N5 C52 N6 136(2)
N5 C52 C51 108(2)
N6 C52 C51 116(2)
N10 C69 C70 122(2)
N10 C69 N11 129(2)
C70 C69 N11 109(2)
C57 O4 C108 117.1(19)
C128 O6 C65 119.7(19)
C1 C20 C39 117(2)
C1 C20 C19 123(2)
C39 C20 C19 120(2)
C73 C74 C75 119(3)
C49 O2 C88 109.1(19)
C71 C72 C73 121(3)
C71 C72 O7 119(2)
C73 C72 O7 120(2)
N14 C165 C166 127(3)
N14 C165 C164 107(3)
C166 C165 C164 125(3)
C137 O7 C72 121.6(18)
C15 C16 C17 129(3)
C15 C16 N4 124(2)
C17 C16 N4 107(2)
C76 C75 C70 105(3)
C76 C75 C74 136(3)
C70 C75 C74 119(3)
N8 C61 N9 128(2)
N8 C61 C62 127(2)
N9 C61 C62 103(2)
C58 C57 O4 119(2)
C58 C57 C56 121(2)
O4 C57 C56 120(2)
C126 C117 O5 121(3)
C126 C117 C118 122(3)
O5 C117 C118 116(3)
C54 C55 C56 121(2)
C65 C64 O5 125(2)
C65 C64 C63 122(2)
O5 C64 C63 112(2)
C77 C86 C85 120(3)
C77 C86 C87 120(2)
C85 C86 C87 120(2)
C2 C3 C4 111(3)
C10 C11 N3 125(2)
C10 C11 C12 128(2)
N3 C11 C12 106(2)
N2 C6 C5 132(3)
N2 C6 C7 111(2)
C5 C6 C7 116(2)
C12 C13 C14 110(3)
C10 C9 N2 124(2)
C10 C9 C8 127(2)
N2 C9 C8 109(2)
C34 C33 C38 111(3)
C34 C33 C15 126(3)
C38 C33 C15 123(2)
C3 C2 C1 110(3)
C9 C8 C7 110(3)
C74 C73 O8 116(2)
C74 C73 C72 122(3)
O8 C73 C72 122(3)
C17 C18 C19 105(3)
C176 C157 N13 119(3)
C176 C157 C158 128(3)
N13 C157 C158 112(3)
C177 C178 C179 120(3)
C8 C7 C6 101(2)
C65 C66 C67 117(2)
C113 C112 C111 125(3)
C29 C30 C31 119(3)
C29 C30 Cl2 121(2)
C31 C30 Cl2 120(2)
C48 C47 C46 115(2)
C57 C58 C59 120(2)
C15 C14 N3 127(2)
C15 C14 C13 126(3)
N3 C14 C13 108(2)
C18 C17 C16 108(3)
C162 N14 C165 108(2)
C162 N14 Dy2 123.9(16)
C165 N14 Dy2 123.4(19)
C68 N9 C61 109.5(17)
C68 N9 Dy2 118.3(13)
C61 N9 Dy2 119.2(14)
C68 N9 Dy1 108.9(12)
C61 N9 Dy1 110.3(13)
Dy2 N9 Dy1 88.1(5)
C53 N7 C60 102(2)
C53 N7 Dy2 119.4(19)
C60 N7 Dy2 123.8(18)
C53 N7 Dy1 110.8(18)
C60 N7 Dy1 111.3(17)
Dy2 N7 Dy1 88.4(9)
C159 C158 C157 108(3)
C37 C38 C33 125(3)
C170 N15 C167 104(2)
C170 N15 Dy2 126.4(18)
C167 N15 Dy2 127.7(19)
C158 C159 C160 105(3)
C36 C37 C38 119(4)
C14 C15 C16 129(3)
C14 C15 C33 119(2)
C16 C15 C33 112(2)
C72 C71 C70 120(2)
N14 C162 C163 110(2)
N14 C162 C161 128(2)
C163 C162 C161 122(2)
C84 C85 C80 122(3)
C84 C85 C86 122(3)
C80 C85 C86 116(3)
O3 C56 C55 120(2)
O3 C56 C57 123(2)
C55 C56 C57 117(2)
C84 C83 C82 117(4)
C79 C78 C77 119(3)
C36 C35 C34 118(3)
C119 C118 C117 121(3)
C175 C176 C157 132(2)
C175 C176 C177 118(3)
C157 C176 C177 109(2)
C112 C113 C114 121(4)
C64 C65 C66 123(2)
C64 C65 O6 120(2)
C66 C65 O6 117(2)
C6 C5 C4 122(3)
C6 C5 C21 121(3)
C4 C5 C21 117(2)
C182 C177 C178 121(3)
C182 C177 C176 121(3)
C178 C177 C176 118(2)
C172 N16 C175 109(2)
C172 N16 Dy2 122.8(18)
C175 N16 Dy2 122.3(19)
O1 C48 C47 119(2)
O1 C48 C49 121(2)
C47 C48 C49 120(2)
C31 C32 C27 122(3)
C117 C126 C125 121(3)
C117 C126 C127 116(2)
C125 C126 C127 123(3)
C108 C107 C116 122(3)
C108 C107 C97 118(3)
C116 C107 C97 120(3)
C160 C161 C183 120(2)
C160 C161 C162 121(2)
C183 C161 C162 118(2)
C195 C171 C170 121(3)
C195 C171 C172 120(3)
C170 C171 C172 119(3)
C11 C10 C9 129(3)
C11 C10 C27 113(2)
C9 C10 C27 118(2)
C86 C77 O1 121(3)
C86 C77 C78 123(3)
O1 C77 C78 115(2)
N15 C170 C169 113(3)
N15 C170 C171 129(3)
C169 C170 C171 116(3)
C188 C183 C184 117(3)
C188 C183 C161 121(3)
C184 C183 C161 121(3)
C49 C50 C51 121(3)
O2 C49 C50 117(3)
O2 C49 C48 122(2)
C50 C49 C48 120(3)
C35 C34 C33 125(3)
C164 C163 C162 107(3)
N11 C76 N12 125(2)
N11 C76 C75 114(2)
N12 C76 C75 121(2)
C32 C27 C28 118(3)
C32 C27 C10 124(2)
C28 C27 C10 119(2)
C37 C36 C35 123(4)
C37 C36 Cl3 120(3)
C35 C36 Cl3 117(3)
C107 C108 O4 121(3)
C107 C108 C109 125(3)
O4 C108 C109 114(3)
C177 C182 C181 123(3)
C29 C28 C27 120(3)
C148 C147 C156 120.0
C148 C147 C146 116.2(10)
C156 C147 C146 123.8(10)
O8 C148 C149 117.1(12)
O8 C148 C147 122.5(12)
C149 C148 C147 120.0
C148 C149 C150 120.0
C149 C150 C151 120.0
C156 C151 C150 120.0
C156 C151 C152 120.0
C150 C151 C152 120.0
C155 C156 C151 120.0
C155 C156 C147 120.0
C151 C156 C147 120.0
C156 C155 C154 120.0
C155 C154 C153 120.0
C152 C153 C154 120.0
C153 C152 C151 120.0
C111 C110 C109 129(3)
C110 C111 C112 128(3)
C110 C111 C116 115(3)
C112 C111 C116 117(3)
C180 C181 C182 116(3)
C94 C95 C96 120.0
C95 C94 C93 120.0
C92 C93 C94 120.0
C91 C92 C93 120.0
C96 C91 C92 120.0
C96 C91 C90 120.0
C92 C91 C90 120.0
C87 C96 C91 120.0
C87 C96 C95 120.0
C91 C96 C95 120.0
C96 C87 C88 120.0
C96 C87 C86 127.0(14)
C88 C87 C86 112.5(13)
C87 C88 C89 120.0
C87 C88 O2 119.3(12)
C89 C88 O2 120.7(12)
C90 C89 C88 120.0
C89 C90 C91 120.0
C126 C125 C124 125(3)
C126 C125 C120 117(3)
C124 C125 C120 118(3)
C115 C116 C107 127(3)
C115 C116 C111 117(3)
C107 C116 C111 116(3)
C116 C115 C114 127(3)
C176 C175 N16 124(3)
C176 C175 C174 132(3)
N16 C175 C174 103(3)
C83 C84 C85 122(3)
C183 C184 C185 119(3)
C30 C29 C28 121(3)
C32 C31 C30 119(3)
C110 C109 C108 113(3)
N4 C19 C18 113(3)
N4 C19 C20 125(3)
C18 C19 C20 121(3)
C168 C169 C170 100(3)
C186 C185 C184 122(3)
C121 C120 C125 116(3)
C121 C120 C119 123(4)
C125 C120 C119 120(3)
C52 N5 C45 113(2)
C52 N5 Dy2 118.8(16)
C45 N5 Dy2 118.3(15)
C52 N5 Dy1 108.0(16)
C45 N5 Dy1 106.9(14)
Dy2 N5 Dy1 87.9(6)
C128 C127 C136 120.0
C128 C127 C126 115.7(13)
C136 C127 C126 124.3(13)
O6 C128 C129 118.2(12)
O6 C128 C127 121.2(13)
C129 C128 C127 120.0
C128 C129 C130 120.0
C131 C130 C129 120.0
C136 C131 C130 120.0
C136 C131 C132 120.0
C130 C131 C132 120.0
C135 C136 C131 120.0
C135 C136 C127 120.0
C131 C136 C127 120.0
C134 C135 C136 120.0
C135 C134 C133 120.0
C132 C133 C134 120.0
C133 C132 C131 120.0
C80 C79 C78 118(3)
C122 C121 C120 124(5)
C115 C114 C113 113(4)
C118 C119 C120 118(4)
C4 N1 C1 108(2)
C4 N1 Dy1 127.2(18)
C1 N1 Dy1 123.6(18)
C173 C174 C175 114(3)
C97 C98 O3 121(3)
C97 C98 C99 122(3)
O3 C98 C99 117(3)
C160 N13 C157 99(2)
C160 N13 Dy2 128.6(15)
C157 N13 Dy2 128.6(18)
C194 C189 C190 114(2)
C194 C189 C166 125(2)
C190 C189 C166 121(2)
C189 C194 C193 127(3)
C68 N10 C69 121(2)
C187 C188 C183 124(3)
C190 C191 C192 120(3)
C23 C22 C21 124(3)
N15 C167 C168 111(3)
N15 C167 C166 125(3)
C168 C167 C166 123(3)
C26 C25 C24 120(3)
C193 C192 C191 122(3)
C193 C192 Cl6 119(2)
C191 C192 Cl6 118(2)
C44 C39 C20 119(3)
C44 C39 C40 116(3)
C20 C39 C40 124(3)
C187 C186 C185 116(3)
C187 C186 Cl5 122(3)
C185 C186 Cl5 121(3)
C22 C23 C24 119(3)
C192 C193 C194 116(3)
C41 C40 C39 122(3)
C169 C168 C167 112(3)
C25 C26 C21 118(3)
C59 C60 N7 115(2)
C59 C60 N8 123(2)
N7 C60 N8 122(2)
C22 C21 C26 120(3)
C22 C21 C5 121(3)
C26 C21 C5 119(3)
C41 C42 C43 122(4)
C41 C42 Cl4 119(3)
C43 C42 Cl4 119(3)
C179 C180 C181 126(3)
C179 C180 Cl8 115(2)
C181 C180 Cl8 119(2)
N12 C45 N5 130(2)
N12 C45 C46 127(2)
N5 C45 C46 102(2)
C39 C44 C43 121(3)
C188 C187 C186 121(3)
C191 C190 C189 119(3)
C23 C24 C25 118(3)
C23 C24 Cl1 123(2)
C25 C24 Cl1 118(2)
C180 C179 C178 114(3)
C79 C80 C85 124(3)
C79 C80 C81 120(3)
C85 C80 C81 116(3)
C137 C146 C145 120.0
C137 C146 C147 113.9(10)
C145 C146 C147 125.7(10)
O7 C137 C146 121.5(12)
O7 C137 C138 118.5(12)
C146 C137 C138 120.0
C139 C138 C137 120.0
C138 C139 C140 120.0
C145 C140 C139 120.0
C145 C140 C141 120.0
C139 C140 C141 120.0
C144 C145 C140 120.0
C144 C145 C146 120.0
C140 C145 C146 120.0
C145 C144 C143 120.0
C142 C143 C144 120.0
C143 C142 C141 120.0
C142 C141 C140 120.0
C44 C43 C42 120(3)
N16 C172 C173 107(3)
N16 C172 C171 129(2)
C173 C172 C171 122(3)
C174 C173 C172 106(3)
C64 O5 C117 117(2)
C42 C41 C40 119(4)
C167 C166 C165 124(2)
C167 C166 C189 118(2)
C165 C166 C189 118(2)
C82 C81 C80 121(4)
C123 C124 C125 119(4)
C81 C82 C83 121(4)
C122 C123 C124 123(5)
C121 C122 C123 118(5)
C195 C196 C197 120.0
C200 C195 C196 120.0
C200 C195 C171 117(2)
C196 C195 C171 123(2)
C195 C200 C199 120.0
C198 C199 C200 120.0
C199 C198 C197 120.0
C199 C198 Cl7 118.4(10)
C197 C198 Cl7 121.5(10)
C198 C197 C196 120.0
C99 C100 C101 121(3)
C98 C97 C106 119(3)
C98 C97 C107 117(3)
C106 C97 C107 123(3)
C100 C99 C98 117(3)
C106 C101 C102 120.0
C106 C101 C100 121(3)
C102 C101 C100 119(3)
C105 C106 C101 120.0
C105 C106 C97 121(2)
C101 C106 C97 119(2)
C104 C105 C106 120.0
C105 C104 C103 120.0
C102 C103 C104 120.0
C103 C102 C101 120.0

loop_
_geom_bond_atom_site_label_1
_geom_bond_atom_site_label_2
_geom_bond_distance
Dy2 N13 2.30(2)
Dy2 N14 2.40(2)
Dy2 N15 2.44(2)
Dy2 N16 2.45(2)
Dy2 N11 2.512(18)
Dy2 N7 2.53(3)
Dy2 N9 2.552(17)
Dy2 N5 2.58(2)
Dy2 Dy1 3.7177(19)
Dy1 N3 2.313(19)
Dy1 N1 2.37(2)
Dy1 N2 2.371(19)
Dy1 N4 2.39(2)
Dy1 N5 2.77(2)
Dy1 N9 2.791(17)
Dy1 N7 2.80(3)
Dy1 N11 2.814(18)
C62 C67 1.35(4)
C62 C63 1.40(3)
C62 C61 1.52(4)
C67 C68 1.45(3)
C67 C66 1.47(4)
C46 C51 1.36(4)
C46 C47 1.42(3)
C46 C45 1.49(3)
N6 C53 1.31(4)
N6 C52 1.37(3)
C54 C59 1.35(4)
C54 C55 1.36(4)
C54 C53 1.51(4)
C68 N10 1.22(3)
C68 N9 1.47(3)
N12 C45 1.23(3)
N12 C76 1.38(3)
N2 C6 1.37(3)
N2 C9 1.38(3)
C51 C50 1.41(4)
C51 C52 1.49(3)
C160 C161 1.43(4)
C160 N13 1.44(3)
C160 C159 1.46(4)
N3 C14 1.44(4)
N3 C11 1.46(3)
C70 C71 1.39(4)
C70 C75 1.41(4)
C70 C69 1.42(4)
N11 C76 1.33(3)
N11 C69 1.44(3)
C12 C13 1.35(4)
C12 C11 1.50(3)
N8 C61 1.19(3)
N8 C60 1.43(3)
C164 C163 1.35(4)
C164 C165 1.46(4)
C63 C64 1.46(4)
O1 C48 1.37(3)
O1 C77 1.41(3)
O8 C148 1.38(2)
O8 C73 1.39(3)
O3 C56 1.33(3)
O3 C98 1.39(4)
C53 N7 1.38(4)
C59 C60 1.37(4)
C59 C58 1.41(4)
C1 C20 1.34(4)
C1 N1 1.44(4)
C1 C2 1.44(4)
N4 C19 1.31(3)
N4 C16 1.43(3)
C4 C5 1.39(4)
C4 C3 1.41(4)
C4 N1 1.43(4)
C52 N5 1.29(3)
C69 N10 1.33(3)
O4 C57 1.39(3)
O4 C108 1.43(3)
O6 C128 1.33(2)
O6 C65 1.39(3)
C20 C39 1.42(4)
C20 C19 1.49(4)
C74 C73 1.32(4)
C74 C75 1.47(4)
O2 C49 1.39(3)
O2 C88 1.42(2)
C72 C71 1.38(4)
C72 C73 1.40(4)
C72 O7 1.41(3)
C165 N14 1.37(4)
C165 C166 1.41(4)
O7 C137 1.38(2)
C16 C15 1.39(3)
C16 C17 1.43(4)
C75 C76 1.41(4)
C61 N9 1.49(3)
C57 C58 1.34(4)
C57 C56 1.44(4)
C117 C126 1.39(4)
C117 O5 1.39(3)
C117 C118 1.43(4)
C55 C56 1.40(4)
C64 C65 1.35(4)
C64 O5 1.38(3)
C86 C77 1.31(4)
C86 C85 1.49(4)
C86 C87 1.51(3)
C3 C2 1.34(4)
C11 C10 1.34(4)
C6 C5 1.38(4)
C6 C7 1.49(4)
C13 C14 1.46(4)
C9 C10 1.36(3)
C9 C8 1.41(4)
C33 C34 1.39(4)
C33 C38 1.46(4)
C33 C15 1.46(4)
C8 C7 1.44(4)
C18 C17 1.37(4)
C18 C19 1.44(4)
C157 C176 1.44(4)
C157 N13 1.46(4)
C157 C158 1.48(5)
C178 C177 1.41(4)
C178 C179 1.46(4)
C66 C65 1.38(3)
C112 C113 1.34(5)
C112 C111 1.41(4)
C30 C29 1.34(4)
C30 C31 1.47(4)
C30 Cl2 1.74(3)
C47 C48 1.40(4)
C14 C15 1.26(4)
N14 C162 1.34(3)
N7 C60 1.40(4)
C158 C159 1.36(4)
C38 C37 1.37(5)
N15 C170 1.33(4)
N15 C167 1.34(3)
C37 C36 1.30(5)
C162 C163 1.43(3)
C162 C161 1.50(4)
C85 C84 1.37(5)
C85 C80 1.39(4)
C83 C84 1.33(5)
C83 C82 1.45(5)
C78 C79 1.41(4)
C78 C77 1.43(4)
C35 C36 1.38(5)
C35 C34 1.39(4)
C118 C119 1.35(5)
C176 C175 1.27(4)
C176 C177 1.56(4)
C113 C114 1.50(5)
C5 C21 1.47(4)
C177 C182 1.32(4)
N16 C172 1.30(3)
N16 C175 1.41(4)
C48 C49 1.45(4)
C32 C31 1.32(4)
C32 C27 1.40(4)
C126 C125 1.40(4)
C126 C127 1.51(3)
C107 C108 1.27(4)
C107 C116 1.41(4)
C107 C97 1.54(4)
C161 C183 1.44(4)
C171 C195 1.46(4)
C171 C170 1.50(4)
C171 C172 1.52(4)
C10 C27 1.52(4)
C170 C169 1.47(5)
C183 C188 1.38(4)
C183 C184 1.38(4)
C50 C49 1.41(4)
C27 C28 1.42(4)
C36 Cl3 1.78(4)
C108 C109 1.43(4)
C182 C181 1.42(4)
C28 C29 1.37(4)
C147 C148 1.3900
C147 C156 1.3900
C147 C146 1.520(16)
C148 C149 1.3900
C149 C150 1.3900
C150 C151 1.3900
C151 C156 1.3900
C151 C152 1.3900
C156 C155 1.3900
C155 C154 1.3900
C154 C153 1.3900
C153 C152 1.3900
C110 C111 1.34(4)
C110 C109 1.34(4)
C111 C116 1.50(4)
C181 C180 1.39(5)
C95 C94 1.3900
C95 C96 1.3900
C94 C93 1.3900
C93 C92 1.3900
C92 C91 1.3900
C91 C96 1.3900
C91 C90 1.3900
C96 C87 1.3900
C87 C88 1.3900
C88 C89 1.3900
C89 C90 1.3900
C125 C124 1.41(5)
C125 C120 1.49(5)
C116 C115 1.37(5)
C115 C114 1.45(6)
C175 C174 1.41(4)
C184 C185 1.45(4)
C169 C168 1.32(5)
C185 C186 1.39(5)
C120 C121 1.41(5)
C120 C119 1.49(5)
N5 C45 1.46(3)
C127 C128 1.3900
C127 C136 1.3900
C128 C129 1.3900
C129 C130 1.3900
C130 C131 1.3900
C131 C136 1.3900
C131 C132 1.3900
C136 C135 1.3900
C135 C134 1.3900
C134 C133 1.3900
C133 C132 1.3900
C79 C80 1.39(4)
C121 C122 1.35(6)
C174 C173 1.21(5)
C98 C97 1.35(4)
C98 C99 1.45(5)
Cl5 C186 1.66(4)
Cl8 C180 1.77(3)
Cl6 C192 1.79(3)
Cl7 C198 1.722(12)
C189 C194 1.35(4)
C189 C190 1.40(4)
C189 C166 1.47(3)
C194 C193 1.36(4)
C188 C187 1.37(4)
C191 C190 1.36(4)
C191 C192 1.38(4)
C22 C23 1.33(4)
C22 C21 1.38(4)
C167 C168 1.37(5)
C167 C166 1.41(4)
C25 C26 1.40(4)
C25 C24 1.45(4)
C192 C193 1.28(4)
C39 C44 1.37(4)
C39 C40 1.43(4)
C186 C187 1.39(5)
C23 C24 1.42(4)
C40 C41 1.42(5)
C26 C21 1.40(4)
C42 C41 1.28(5)
C42 C43 1.41(5)
C42 Cl4 1.74(4)
C180 C179 1.39(5)
C44 C43 1.40(5)
C24 Cl1 1.70(3)
C80 C81 1.44(5)
C146 C137 1.3900
C146 C145 1.3900
C137 C138 1.3900
C138 C139 1.3900
C139 C140 1.3900
C140 C145 1.3900
C140 C141 1.3900
C145 C144 1.3900
C144 C143 1.3900
C143 C142 1.3900
C142 C141 1.3900
C172 C173 1.47(4)
C81 C82 1.34(5)
C124 C123 1.39(6)
C123 C122 1.36(7)
C196 C195 1.3900
C196 C197 1.3900
C195 C200 1.3900
C200 C199 1.3900
C199 C198 1.3900
C198 C197 1.3900
C100 C99 1.40(5)
C100 C101 1.41(4)
C97 C106 1.43(4)
C101 C106 1.3900
C101 C102 1.3900
C106 C105 1.3900
C105 C104 1.3900
C104 C103 1.3900
C103 C102 1.3900
